data_9000765
loop_
_publ_author_name
'Araki, T.'
'Moore, P. B.'
'Brunton, G. D.'

_publ_section_title
;
 The crystal structure of paulmooreite, Pb2[As2O5]: dimeric arsenite groups
;
_journal_name_full 'American Mineralogist'
_journal_page_first 340
_journal_page_last 345
_journal_volume 65
_journal_year 1980
_chemical_formula_sum 'As2 O5 Pb2'
_chemical_name_mineral Paulmooreite
_space_group_IT_number 14
_symmetry_space_group_name_Hall '-P 2yab'
_symmetry_space_group_name_H-M 'P 1 21/a 1'
_cell_angle_alpha 90
_cell_angle_beta 108.78
_cell_angle_gamma 90
_cell_length_a 13.584
_cell_length_b 5.650
_cell_length_c 8.551
_cell_formula_units_Z 4
_cell_volume 621.346
_database_code_amcsd 0000778
_exptl_crystal_density_diffrn 6.887
_cod_original_formula_sum 'Pb2 As2 O5'
_cod_database_code 9000765

loop_
_space_group_symop_operation_xyz
x,y,z
1/2+x,1/2-y,z
1/2-x,1/2+y,-z
-x,-y,-z

loop_
_atom_site_aniso_label
_atom_site_aniso_U_11
_atom_site_aniso_U_22
_atom_site_aniso_U_33
_atom_site_aniso_U_12
_atom_site_aniso_U_13
_atom_site_aniso_U_23
Pb1 0.01760 0.02269 0.01733 -0.00103 0.00359 -0.00171
Pb2 0.01693 0.02170 0.02022 -0.00166 0.00538 0.00144
As1 0.01533 0.01950 0.01727 -0.00052 0.00628 0.00132
As2 0.01559 0.02077 0.01826 0.00191 0.00649 -0.00056
O1 0.01852 0.01933 0.02939 -0.00261 0.00818 -0.00278
O2 0.01726 0.02098 0.02015 0.00335 0.00459 -0.00229
O3 0.01617 0.04224 0.01969 -0.01535 0.00116 0.00366
O4 0.01760 0.02911 0.02660 -0.00243 0.01524 -0.00266
O5 0.02472 0.03217 0.01441 -0.00600 0.00074 0.00067

loop_
_atom_site_label
_atom_site_fract_x
_atom_site_fract_y
_atom_site_fract_z
Pb1 0.87944 0.34777 0.85850
Pb2 0.19928 0.65316 0.65005
As1 0.93649 0.87122 0.61423
As2 0.12882 0.12912 0.88433
O1 0.84880 0.66980 0.65180
O2 0.86420 0.12380 0.62270
O3 0.03160 0.89040 0.82090
O4 0.20600 0.05300 0.75970
O5 0.19990 0.99900 0.06980

loop_
_cod_related_entry_id
_cod_related_entry_database
_cod_related_entry_code
1 AMCSD 0000778
